data_7222795
loop_
_publ_author_name
'Zeng, H.Y.'
'Zheng, C.'
'Okudera, H.'
'Mattausch, H.J.'
'Kremer, R.K.'
'Simon, A.'

_publ_section_title
;
 La3Cl3BC - Structure, Bonding and Electrical Conductivity
;
_journal_name_full
;
Zeitschrift fuer Naturforschung, Teil B. Anorganische Chemie, Organische 
Chemie (42,1987-)
;
_journal_page_first 499
_journal_page_last 504
_journal_volume 60
_journal_year 2005
_chemical_formula_sum 'C B Cl3 La3'
_chemical_name_systematic 'La3 Cl3 B C'
_space_group_IT_number 11
_symmetry_space_group_name_Hall '-P 2yb'
_symmetry_space_group_name_H-M 'P 1 21/m 1'
_cell_angle_alpha 90
_cell_angle_beta 100.82
_cell_angle_gamma 90
_cell_formula_units_Z 2
_cell_length_a 8.204
_cell_length_b 3.8824
_cell_length_c 11.328
_cell_volume 354.396
_citation_journal_id_ASTM ZNBSEN
_cod_data_source_file Zeng_ZNBSEN_2005_1932.cif
_cod_data_source_block C1B1Cl3La3
_cod_original_formula_sum 'C1 B1 Cl3 La3'
_cod_database_code 7222795

loop_
_symmetry_equiv_pos_as_xyz
x,y,z
-x,y+1/2,-z
-x,-y,-z
x,-y-1/2,z

loop_
_atom_site_label
_atom_site_type_symbol
_atom_site_fract_x
_atom_site_fract_y
_atom_site_fract_z
_atom_site_occupancy
_atom_site_U_iso_or_equiv
Cl2 Cl 0.6459 -0.25 0.59389 1 0.0
La2 La 0.28168 -0.25 0.59927 1 0.0
Cl1 Cl 0.0917 0.25 0.12468 1 0.0
La1 La 0.61087 0.25 0.80914 1 0.0
Cl3 Cl 0.0235 -0.75 0.63356 1 0.0
La3 La 0.2036 0.25 0.88607 1 0.0
B1 B 0.5286 0.25 1.0399 1 0.0
C1 C 0.3931 -0.25 0.8168 1 0.0
